data_1561079
loop_
_publ_author_name
'Alexander, Dinu'
'Joy, Monu'
'Thomas, Kukku'
'Sisira, S.'
'Biju, P.R.'
'Unnikrishnan, N.V.'
'Sudarsanakumar, C.'
'Ittyachen, M.A.'
'Joseph, Cyriac'

_publ_section_title
;
 Efficient green luminescence of terbium oxalate crystals: A case study
 with Judd-Ofelt theory and single crystal structure analysis and the
 effect of dehydration on luminescence
;
_journal_name_full 'Journal of Solid State Chemistry'
_journal_page_first 68
_journal_page_last 78
_journal_paper_doi 10.1016/j.jssc.2018.02.017
_journal_volume 262
_journal_year 2018
_chemical_formula_sum 'C3 H6 O9.65 Tb'
_chemical_formula_weight 355.48
_space_group_crystal_system monoclinic
_space_group_IT_number 14
_space_group_name_Hall '-P 2ybc'
_space_group_name_H-M_alt 'P 1 21/c 1'
_atom_sites_solution_hydrogens difmap
_cell_angle_alpha 90
_cell_angle_beta 114.196(4)
_cell_angle_gamma 90
_cell_formula_units_Z 4
_cell_length_a 10.9608(14)
_cell_length_b 9.5774(13)
_cell_length_c 9.9838(13)
_cell_measurement_reflns_used 9156
_cell_measurement_temperature 273(2)
_cell_measurement_theta_max 25.15
_cell_measurement_theta_min 3.09
_cell_volume 956.0(2)
_computing_cell_refinement 'Bruker SAINT'
_computing_data_collection 'Bruker APEX3'
_computing_data_reduction 'Bruker SAINT'
_computing_molecular_graphics 'Bruker SHELXTL'
_computing_publication_material ORTEP
_computing_structure_refinement 'SHELXL-2014 (Sheldrick 2014)'
_computing_structure_solution 'SHELXT-2014 (Sheldrick 2015)'
_diffrn_ambient_temperature 273(2)
_diffrn_measured_fraction_theta_full 0.999
_diffrn_measured_fraction_theta_max 0.999
_diffrn_measurement_device_type 'Bruker AXS Kappa Apex2 CMOS diffractometer'
_diffrn_measurement_method '\w and \f scan'
_diffrn_radiation_type MoK\a
_diffrn_radiation_wavelength 0.71073
_diffrn_reflns_av_R_equivalents 0.0341
_diffrn_reflns_av_unetI/netI 0.0141
_diffrn_reflns_Laue_measured_fraction_full 0.999
_diffrn_reflns_Laue_measured_fraction_max 0.999
_diffrn_reflns_limit_h_max 13
_diffrn_reflns_limit_h_min -13
_diffrn_reflns_limit_k_max 11
_diffrn_reflns_limit_k_min -11
_diffrn_reflns_limit_l_max 11
_diffrn_reflns_limit_l_min -11
_diffrn_reflns_number 1686
_diffrn_reflns_point_group_measured_fraction_full 0.999
_diffrn_reflns_point_group_measured_fraction_max 0.999
_diffrn_reflns_theta_full 24.994
_diffrn_reflns_theta_max 24.994
_diffrn_reflns_theta_min 2.945
_diffrn_source 'Sealed tube'
_exptl_absorpt_coefficient_mu 7.428
_exptl_absorpt_correction_T_max 0.311
_exptl_absorpt_correction_T_min 0.198
_exptl_absorpt_correction_type multi-scan
_exptl_absorpt_process_details 'SADABS (Bruer, 1999)'
_exptl_crystal_colour colourless
_exptl_crystal_density_diffrn 2.470
_exptl_crystal_description block
_exptl_crystal_F_000 665
_exptl_crystal_size_max 0.300
_exptl_crystal_size_mid 0.200
_exptl_crystal_size_min 0.200
_refine_diff_density_max 4.924
_refine_diff_density_min -0.851
_refine_diff_density_rms 0.237
_refine_ls_extinction_coef 0.0187(10)
_refine_ls_extinction_expression Fc^*^=kFc[1+0.001xFc^2^\l^3^/sin(2\q)]^-1/4^
_refine_ls_extinction_method 'SHELXL-2016/6 (Sheldrick 2016)'
_refine_ls_goodness_of_fit_ref 1.118
_refine_ls_hydrogen_treatment constr
_refine_ls_matrix_type full
_refine_ls_number_parameters 130
_refine_ls_number_reflns 1686
_refine_ls_number_restraints 0
_refine_ls_restrained_S_all 1.118
_refine_ls_R_factor_all 0.0344
_refine_ls_R_factor_gt 0.0339
_refine_ls_shift/su_max 0.001
_refine_ls_shift/su_mean 0.000
_refine_ls_structure_factor_coef Fsqd
_refine_ls_weighting_details 'w=1/[\s^2^(Fo^2^)+(0.0446P)^2^+17.5380P] where P=(Fo^2^+2Fc^2^)/3'
_refine_ls_weighting_scheme calc
_refine_ls_wR_factor_gt 0.0927
_refine_ls_wR_factor_ref 0.0932
_reflns_Friedel_coverage 0.000
_reflns_Friedel_fraction_full .
_reflns_Friedel_fraction_max .
_reflns_number_gt 1651
_reflns_number_total 1686
_reflns_threshold_expression 'I > 2\s(I)'
_cod_data_source_file JSSC-2018-262-68.cif
_cod_data_source_block 1
_cod_original_sg_symbol_H-M 'P 21/c'
_cod_database_code 1561079
_shelx_space_group_comment
;
The symmetry employed for this shelxl refinement is uniquely defined
by the following loop, which should always be used as a source of
symmetry information in preference to the above space-group names.
They are only intended as comments.
;
_shelx_estimated_absorpt_t_min 0.214
_shelx_estimated_absorpt_t_max 0.318

loop_
_space_group_symop_operation_xyz
'x, y, z'
'-x, y+1/2, -z+1/2'
'-x, -y, -z'
'x, -y-1/2, z-1/2'

loop_
_atom_site_label
_atom_site_type_symbol
_atom_site_fract_x
_atom_site_fract_y
_atom_site_fract_z
_atom_site_U_iso_or_equiv
_atom_site_adp_type
_atom_site_occupancy
_atom_site_site_symmetry_order
_atom_site_calc_flag
_atom_site_refinement_flags_posn
_atom_site_refinement_flags_adp
_atom_site_refinement_flags_occupancy
_atom_site_disorder_assembly
_atom_site_disorder_group
Tb1 Tb 0.30943(3) 0.54307(3) 0.66876(3) 0.0101(2) Uani 1 1 d . . . . .
O9 O 0.5116(5) 0.3570(6) 1.1123(6) 0.0166(11) Uani 1 1 d . . . . .
O7 O 0.6612(6) 0.4369(7) 0.5681(6) 0.0235(13) Uani 1 1 d . . . . .
O2 O 0.3328(7) 0.7820(7) 0.6174(7) 0.0328(16) Uani 1 1 d . . . . .
H2A H 0.352174 0.791338 0.539196 0.049 Uiso 1 1 d R U . . .
H2B H 0.398353 0.823289 0.692845 0.049 Uiso 1 1 d R U . . .
O6 O 0.5271(5) 0.4734(6) 0.6814(6) 0.0170(12) Uani 1 1 d . . . . .
O4 O 0.1094(5) 0.6074(6) 0.4636(6) 0.0193(12) Uani 1 1 d . . . . .
O5 O 0.3729(6) 0.3968(6) 0.8792(6) 0.0210(12) Uani 1 1 d . . . . .
O8 O -0.1087(5) 0.5723(6) 0.3370(6) 0.0175(12) Uani 1 1 d . . . . .
O3 O 0.2901(6) 0.3109(7) 0.5714(7) 0.0298(14) Uani 1 1 d . . . . .
H3A H 0.239878 0.248435 0.603840 0.045 Uiso 1 1 d R U . . .
H3B H 0.373588 0.264735 0.596139 0.045 Uiso 1 1 d R U . . .
O1 O 0.2046(6) 0.6822(7) 0.7982(7) 0.0306(15) Uani 1 1 d . . . . .
H1A H 0.121319 0.663912 0.764105 0.046 Uiso 1 1 d R U . . .
H1B H 0.215498 0.768493 0.786073 0.046 Uiso 1 1 d R U . . .
C2 C 0.5551(8) 0.4734(8) 0.5722(9) 0.0141(16) Uani 1 1 d . . . . .
C3 C 0.4670(7) 0.4294(8) 0.9977(8) 0.0125(15) Uani 1 1 d . . . . .
C1 C 0.0003(8) 0.5524(7) 0.4418(8) 0.0125(15) Uani 1 1 d . . . . .
O10 O 0.941(2) 0.711(2) 0.124(2) 0.050 Uiso 0.373(19) 1 d G U . . .
O11 O 0.839(3) 0.908(3) 0.336(3) 0.050 Uiso 0.281(19) 1 d G U . . .

loop_
_atom_site_aniso_label
_atom_site_aniso_U_11
_atom_site_aniso_U_22
_atom_site_aniso_U_33
_atom_site_aniso_U_23
_atom_site_aniso_U_13
_atom_site_aniso_U_12
Tb1 0.0084(3) 0.0134(3) 0.0088(3) 0.00004(12) 0.00377(17) 0.00014(12)
O9 0.019(3) 0.018(3) 0.013(3) 0.003(2) 0.007(2) -0.001(2)
O7 0.015(3) 0.038(4) 0.020(3) 0.011(3) 0.010(2) 0.010(2)
O2 0.048(4) 0.027(3) 0.016(3) 0.000(3) 0.006(3) -0.015(3)
O6 0.011(3) 0.029(3) 0.012(3) 0.004(2) 0.007(2) 0.006(2)
O4 0.012(3) 0.026(3) 0.019(3) 0.004(2) 0.006(2) -0.004(2)
O5 0.021(3) 0.021(3) 0.014(3) 0.002(2) 0.000(2) -0.008(2)
O8 0.014(3) 0.023(3) 0.014(3) 0.007(2) 0.005(2) 0.001(2)
O3 0.027(3) 0.022(3) 0.043(4) -0.015(3) 0.016(3) 0.001(3)
O1 0.024(3) 0.030(4) 0.038(4) -0.016(3) 0.014(3) 0.000(3)
C2 0.014(4) 0.015(4) 0.019(4) 0.004(3) 0.012(3) 0.004(3)
C3 0.012(4) 0.016(4) 0.010(4) 0.000(3) 0.005(3) -0.001(3)
C1 0.010(4) 0.015(4) 0.014(4) -0.005(3) 0.006(3) 0.000(3)

loop_
_atom_type_symbol
_atom_type_description
_atom_type_scat_dispersion_real
_atom_type_scat_dispersion_imag
_atom_type_scat_source
C C 0.0033 0.0016 'International Tables Vol C Tables 4.2.6.8 and 6.1.1.4'
H H 0.0000 0.0000 'International Tables Vol C Tables 4.2.6.8 and 6.1.1.4'
O O 0.0106 0.0060 'International Tables Vol C Tables 4.2.6.8 and 6.1.1.4'
Tb Tb -0.1723 4.1537 'International Tables Vol C Tables 4.2.6.8 and 6.1.1.4'

loop_
_geom_angle_atom_site_label_1
_geom_angle_atom_site_label_2
_geom_angle_atom_site_label_3
_geom_angle
_geom_angle_site_symmetry_1
_geom_angle_site_symmetry_3
O5 Tb1 O2 137.5(2) . .
O5 Tb1 O4 137.95(19) . .
O2 Tb1 O4 73.1(2) . .
O5 Tb1 O3 76.0(2) . .
O2 Tb1 O3 143.3(2) . .
O4 Tb1 O3 89.7(2) . .
O5 Tb1 O6 82.4(2) . .
O2 Tb1 O6 94.9(2) . .
O4 Tb1 O6 130.71(19) . .
O3 Tb1 O6 71.9(2) . .
O5 Tb1 O8 71.86(19) . 3_566
O2 Tb1 O8 127.3(2) . 3_566
O4 Tb1 O8 66.10(18) . 3_566
O3 Tb1 O8 69.0(2) . 3_566
O6 Tb1 O8 137.14(19) . 3_566
O5 Tb1 O1 83.4(2) . .
O2 Tb1 O1 72.9(2) . .
O4 Tb1 O1 81.2(2) . .
O3 Tb1 O1 137.4(2) . .
O6 Tb1 O1 141.8(2) . .
O8 Tb1 O1 69.2(2) 3_566 .
O5 Tb1 O9 66.80(18) . 3_667
O2 Tb1 O9 72.5(2) . 3_667
O4 Tb1 O9 141.3(2) . 3_667
O3 Tb1 O9 128.9(2) . 3_667
O6 Tb1 O9 69.62(19) . 3_667
O8 Tb1 O9 125.51(18) 3_566 3_667
O1 Tb1 O9 72.2(2) . 3_667
O5 Tb1 O7 140.3(2) . 3_666
O2 Tb1 O7 70.0(2) . 3_666
O4 Tb1 O7 66.50(18) . 3_666
O3 Tb1 O7 73.4(2) . 3_666
O6 Tb1 O7 64.50(18) . 3_666
O8 Tb1 O7 118.20(19) 3_566 3_666
O1 Tb1 O7 136.3(2) . 3_666
O9 Tb1 O7 116.29(19) 3_667 3_666
C3 O9 Tb1 117.9(5) . 3_667
C2 O7 Tb1 119.7(5) . 3_666
Tb1 O2 H2A 111.7 . .
Tb1 O2 H2B 111.4 . .
H2A O2 H2B 107.2 . .
C2 O6 Tb1 122.9(5) . .
C1 O4 Tb1 121.4(5) . .
C3 O5 Tb1 121.2(5) . .
C1 O8 Tb1 119.9(5) . 3_566
Tb1 O3 H3A 114.2 . .
Tb1 O3 H3B 114.1 . .
H3A O3 H3B 104.3 . .
Tb1 O1 H1A 109.6 . .
Tb1 O1 H1B 109.3 . .
H1A O1 H1B 109.4 . .
O7 C2 O6 127.1(7) . .
O7 C2 C2 116.8(8) . 3_666
O6 C2 C2 116.0(8) . 3_666
O5 C3 O9 126.0(7) . .
O5 C3 C3 116.6(8) . 3_667
O9 C3 C3 117.4(8) . 3_667
O8 C1 O4 127.5(7) . .
O8 C1 C1 116.0(8) . 3_566
O4 C1 C1 116.5(8) . 3_566

loop_
_geom_bond_atom_site_label_1
_geom_bond_atom_site_label_2
_geom_bond_distance
_geom_bond_site_symmetry_2
Tb1 O5 2.380(5) .
Tb1 O2 2.382(6) .
Tb1 O4 2.388(5) .
Tb1 O3 2.401(6) .
Tb1 O6 2.431(5) .
Tb1 O8 2.442(6) 3_566
Tb1 O1 2.446(6) .
Tb1 O9 2.455(5) 3_667
Tb1 O7 2.521(6) 3_666
O9 C3 1.253(9) .
O7 C2 1.231(10) .
O2 H2A 0.8934 .
O2 H2B 0.8924 .
O6 C2 1.247(10) .
O4 C1 1.241(10) .
O5 C3 1.249(9) .
O8 C1 1.239(10) .
O3 H3A 0.9554 .
O3 H3B 0.9532 .
O1 H1A 0.8514 .
O1 H1B 0.8513 .
C2 C2 1.540(15) 3_666
C3 C3 1.527(15) 3_667
C1 C1 1.538(15) 3_566

loop_
_geom_hbond_atom_site_label_D
_geom_hbond_atom_site_label_H
_geom_hbond_atom_site_label_A
_geom_hbond_distance_DH
_geom_hbond_distance_HA
_geom_hbond_distance_DA
_geom_hbond_angle_DHA
_geom_hbond_site_symmetry_A
O2 H2A O9 0.89 2.60 3.448(9) 158.6 2_656
O2 H2A O1 0.89 2.30 2.928(9) 127.5 4_575
O2 H2B O6 0.89 1.86 2.688(8) 152.9 2_656
O3 H3A O11 0.96 1.95 2.9(6) 168.3 3_666
O3 H3B O9 0.95 1.86 2.799(8) 166.3 4_565
O3 H3B O5 0.95 2.66 3.145(8) 112.1 4_565
O1 H1A O10 0.85 2.24 2.88(2) 131.8 4_476
O1 H1B O7 0.85 2.22 2.879(9) 134.0 2_656

loop_
_geom_torsion_atom_site_label_1
_geom_torsion_atom_site_label_2
_geom_torsion_atom_site_label_3
_geom_torsion_atom_site_label_4
_geom_torsion
_geom_torsion_site_symmetry_1
_geom_torsion_site_symmetry_2
_geom_torsion_site_symmetry_3
_geom_torsion_site_symmetry_4
Tb1 O7 C2 O6 -177.8(6) 3_666 . . .
Tb1 O7 C2 C2 1.3(12) 3_666 . . 3_666
Tb1 O6 C2 O7 -178.2(6) . . . .
Tb1 O6 C2 C2 2.6(11) . . . 3_666
Tb1 O5 C3 O9 -176.7(6) . . . .
Tb1 O5 C3 C3 3.3(11) . . . 3_667
Tb1 O9 C3 O5 -176.9(6) 3_667 . . .
Tb1 O9 C3 C3 3.1(11) 3_667 . . 3_667
Tb1 O8 C1 O4 -176.8(6) 3_566 . . .
Tb1 O8 C1 C1 3.1(10) 3_566 . . 3_566
Tb1 O4 C1 O8 -176.7(6) . . . .
Tb1 O4 C1 C1 3.4(11) . . . 3_566
